data_7100111
loop_
_publ_author_name
'R. Winpenny'
'Andrei S. Batsanov'
'Finn Krebs Larsen'
'Chris Muryn'
'Jacob Overgaard'
'S.J. Teat'
'Grigore A. Timco'

_publ_section_title
;
Influencing The Nuclearity and Constitution of
Heterometallic Rings Via Templates
;
_journal_name_full 'Chemical Communications'
_journal_paper_doi 10.1039/b504912a
_journal_year 2005
_chemical_formula_sum 'C107 H198 Cr9 F10 N Ni O40'
_chemical_formula_weight 2855.37
_space_group_IT_number 64
_symmetry_cell_setting orthorhombic
_symmetry_space_group_name_Hall '-C 2ac 2'
_symmetry_space_group_name_H-M 'C m c a'
_cell_angle_alpha 90.00
_cell_angle_beta 90.00
_cell_angle_gamma 90.00
_cell_formula_units_Z 4
_cell_length_a 32.686(3)
_cell_length_b 20.8976(19)
_cell_length_c 22.154(2)
_cell_measurement_temperature 100(2)
_cell_volume 15132(2)
_diffrn_ambient_temperature 100(2)
_exptl_crystal_density_diffrn 1.253
_cod_database_code 7100111

loop_
_symmetry_equiv_pos_as_xyz
'x, y, z'
'-x, -y+1/2, z+1/2'
'-x, y+1/2, -z+1/2'
'x, -y, -z'
'x+1/2, y+1/2, z'
'-x+1/2, -y+1, z+1/2'
'-x+1/2, y+1, -z+1/2'
'x+1/2, -y+1/2, -z'
'-x, -y, -z'
'x, y-1/2, -z-1/2'
'x, -y-1/2, z-1/2'
'-x, y, z'
'-x+1/2, -y+1/2, -z'
'x+1/2, y, -z-1/2'
'x+1/2, -y, z-1/2'
'-x+1/2, y+1/2, z'

loop_
_atom_site_label
_atom_site_type_symbol
_atom_site_fract_x
_atom_site_fract_y
_atom_site_fract_z
_atom_site_U_iso_or_equiv
_atom_site_adp_type
_atom_site_occupancy
_atom_site_symmetry_multiplicity
_atom_site_calc_flag
_atom_site_refinement_flags
_atom_site_disorder_assembly
_atom_site_disorder_group
Ni1 Ni 0.63215(10) 0.37341(15) 0.07461(15) 0.062(2) Uani 0.10 1 d P . .
Cr1 Cr 0.63215(10) 0.37341(15) 0.07461(15) 0.062(2) Uani 0.90 1 d P . .
Cr2 Cr 0.54993(10) 0.29352(17) 0.11336(16) 0.071(2) Uani 0.90 1 d P . .
Cr3 Cr 0.66467(15) 0.5000 0.0000 0.077(3) Uani 0.90 2 d SP . .
Ni2 Ni 0.54993(10) 0.29352(17) 0.11336(16) 0.071(2) Uani 0.10 1 d P . .
Ni3 Ni 0.66467(15) 0.5000 0.0000 0.077(3) Uani 0.10 2 d SP . .
F1 F 0.5000 0.3380(7) 0.1125(6) 0.072(6) Uani 1 2 d S . .
F2 F 0.5766(4) 0.3500(5) 0.0607(4) 0.072(4) Uani 1 1 d . . .
F3 F 0.6241(3) 0.4594(5) 0.0493(4) 0.057(4) Uani 1 1 d . . .
O1 O 0.7104(6) 0.4676(10) 0.0463(11) 0.150(7) Uani 1 1 d U A .
O2 O 0.6889(7) 0.3894(10) 0.0977(9) 0.133(7) Uani 1 1 d U A .
O3 O 0.6644(6) 0.4273(8) -0.0561(7) 0.113(6) Uani 1 1 d U B .
O4 O 0.6460(6) 0.3475(7) -0.0062(9) 0.114(6) Uani 1 1 d U B .
O5 O 0.6481(6) 0.2892(11) 0.1004(10) 0.141(7) Uani 1 1 d U C .
O6 O 0.5975(7) 0.2342(9) 0.1204(10) 0.140(7) Uani 1 1 d U C .
O7 O 0.6197(5) 0.4006(8) 0.1556(7) 0.089(5) Uani 1 1 d U D .
O8 O 0.5672(5) 0.3420(8) 0.1831(6) 0.091(5) Uani 1 1 d U D .
O9 O 0.5330(4) 0.2437(7) 0.0463(7) 0.091(5) Uani 1 1 d U . .
O10 O 0.5310(7) 0.2263(9) 0.1689(9) 0.134(7) Uani 1 1 d U . .
C1 C 0.7139(9) 0.4237(18) 0.0850(15) 0.117(7) Uiso 1 1 d DU . .
C2 C 0.7558(8) 0.4172(12) 0.1204(11) 0.093(10) Uiso 0.60 1 d PDU A 1
C3 C 0.7873(12) 0.4061(18) 0.0728(15) 0.115(14) Uiso 0.60 1 d PDU A 1
C4 C 0.7546(12) 0.3630(14) 0.1644(16) 0.097(13) Uiso 0.60 1 d PDU A 1
C5 C 0.7625(13) 0.4795(15) 0.1517(16) 0.103(13) Uiso 0.60 1 d PDU A 1
C2A C 0.7605(8) 0.4256(18) 0.1047(18) 0.093(11) Uiso 0.40 1 d PDU A 2
C3A C 0.7912(15) 0.464(2) 0.070(2) 0.082(16) Uiso 0.40 1 d PDU A 2
C4A C 0.7715(19) 0.3563(19) 0.105(3) 0.118(17) Uiso 0.40 1 d PDU A 2
C5A C 0.7553(19) 0.451(3) 0.167(2) 0.114(18) Uiso 0.40 1 d PDU A 2
C6 C 0.6532(8) 0.3706(14) -0.0550(13) 0.100(7) Uiso 1 1 d DU . .
C7 C 0.6561(7) 0.3226(12) -0.1104(12) 0.119(11) Uiso 0.60 1 d PDU B 1
C8 C 0.6969(10) 0.338(2) -0.1376(15) 0.135(16) Uiso 0.60 1 d PDU B 1
C9 C 0.6203(11) 0.3405(18) -0.1489(14) 0.104(13) Uiso 0.60 1 d PDU B 1
C10 C 0.6531(14) 0.2581(15) -0.0817(19) 0.140(16) Uiso 0.60 1 d PDU B 1
C7A C 0.6540(10) 0.3387(16) -0.1200(14) 0.118(12) Uiso 0.40 1 d PDU B 2
C8A C 0.658(2) 0.394(3) -0.1618(16) 0.14(2) Uiso 0.40 1 d PDU B 2
C9A C 0.6139(15) 0.304(3) -0.123(2) 0.13(2) Uiso 0.40 1 d PDU B 2
C10A C 0.6906(16) 0.296(2) -0.118(2) 0.117(18) Uiso 0.40 1 d PDU B 2
C11 C 0.6330(11) 0.2375(16) 0.1152(14) 0.120(8) Uiso 1 1 d DU . .
C12 C 0.6649(8) 0.1834(13) 0.1325(11) 0.095(10) Uiso 0.70 1 d PDU C 1
C13 C 0.6917(10) 0.2067(16) 0.1835(14) 0.107(13) Uiso 0.70 1 d PDU C 1
C14 C 0.6900(11) 0.1672(19) 0.0775(14) 0.120(14) Uiso 0.70 1 d PDU C 1
C15 C 0.6390(10) 0.1273(15) 0.1521(15) 0.087(11) Uiso 0.70 1 d PDU C 1
C12A C 0.6503(18) 0.1667(17) 0.120(2) 0.098(12) Uiso 0.30 1 d PDU C 2
C13A C 0.677(2) 0.157(4) 0.065(3) 0.10(2) Uiso 0.30 1 d PDU C 2
C14A C 0.618(2) 0.115(4) 0.125(3) 0.10(2) Uiso 0.30 1 d PDU C 2
C15A C 0.676(2) 0.170(4) 0.176(3) 0.091(18) Uiso 0.30 1 d PDU C 2
C16 C 0.5933(9) 0.3838(12) 0.1923(10) 0.072(6) Uiso 1 1 d DU . .
C17 C 0.5910(8) 0.4085(11) 0.2600(10) 0.071(8) Uiso 0.70 1 d PDU D 1
C18 C 0.6115(10) 0.3563(15) 0.2983(17) 0.104(13) Uiso 0.70 1 d PDU D 1
C19 C 0.5480(10) 0.4207(17) 0.2859(19) 0.141(15) Uiso 0.70 1 d PDU D 1
C20 C 0.6160(10) 0.4703(15) 0.2664(18) 0.116(12) Uiso 0.70 1 d PDU D 1
C17A C 0.6116(15) 0.425(2) 0.2463(19) 0.084(12) Uiso 0.30 1 d PDU D 2
C18A C 0.625(2) 0.380(3) 0.298(3) 0.09(2) Uiso 0.30 1 d PDU D 2
C19A C 0.5770(19) 0.468(3) 0.270(3) 0.107(18) Uiso 0.30 1 d PDU D 2
C20A C 0.6481(18) 0.468(3) 0.230(3) 0.09(2) Uiso 0.30 1 d PDU D 2
C21 C 0.5000 0.2323(16) 0.0189(13) 0.094(9) Uiso 1 2 d SDU . .
C22 C 0.5000 0.2025(17) -0.0471(15) 0.162(14) Uiso 1 2 d SDU . .
C23 C 0.5408(9) 0.1701(19) -0.0492(18) 0.29(2) Uiso 1 1 d DU . .
C24 C 0.5000 0.261(2) -0.0860(16) 0.27(3) Uiso 1 2 d SDU . .
C26 C 0.5000 0.212(2) 0.193(2) 0.122(11) Uiso 1 2 d SU . .
C27 C 0.5000 0.150(2) 0.2319(19) 0.121(12) Uiso 1 2 d SU . .
C28 C 0.5000 0.088(2) 0.189(2) 0.158(17) Uiso 1 2 d SU . .
C29 C 0.4621(13) 0.1525(19) 0.2722(18) 0.188(15) Uiso 1 1 d . . .
N1 N 0.537(9) 0.5000 0.0000 0.56(17) Uiso 0.50 2 d SP . .
C54 C 0.462(2) 0.510(4) 0.084(3) 0.16(3) Uiso 0.50 1 d P . .
C55 C 0.5000 0.532(2) 0.052(2) 0.132(15) Uiso 1 2 d S . .
C56 C 0.5000 0.605(6) 0.055(5) 0.18(4) Uiso 0.50 2 d SP . .
C57 C 0.461(2) 0.561(3) 0.059(3) 0.13(2) Uiso 0.50 1 d P . .

loop_
_atom_site_aniso_label
_atom_site_aniso_U_11
_atom_site_aniso_U_22
_atom_site_aniso_U_33
_atom_site_aniso_U_23
_atom_site_aniso_U_13
_atom_site_aniso_U_12
Ni1 0.065(3) 0.058(3) 0.063(3) 0.0165(19) 0.012(2) -0.0197(19)
Cr1 0.065(3) 0.058(3) 0.063(3) 0.0165(19) 0.012(2) -0.0197(19)
Cr2 0.041(3) 0.088(4) 0.084(4) 0.015(2) 0.003(2) -0.021(2)
Cr3 0.070(4) 0.064(4) 0.096(5) 0.051(3) 0.000 0.000
Ni2 0.041(3) 0.088(4) 0.084(4) 0.015(2) 0.003(2) -0.021(2)
Ni3 0.070(4) 0.064(4) 0.096(5) 0.051(3) 0.000 0.000
F1 0.115(16) 0.043(10) 0.059(11) -0.025(8) 0.000 0.000
F2 0.092(10) 0.078(8) 0.047(7) -0.004(6) -0.002(7) -0.005(7)
F3 0.074(8) 0.062(8) 0.036(7) -0.021(6) -0.001(6) -0.003(6)
O1 0.096(12) 0.138(13) 0.217(16) 0.076(12) -0.019(12) -0.003(11)
O2 0.114(14) 0.138(13) 0.147(13) 0.069(11) -0.019(11) 0.017(11)
O3 0.147(13) 0.093(11) 0.100(11) 0.023(9) 0.081(10) 0.044(10)
O4 0.149(12) 0.058(9) 0.135(13) -0.026(9) 0.063(11) -0.032(10)
O5 0.091(11) 0.130(14) 0.202(16) 0.049(12) 0.026(12) 0.025(10)
O6 0.123(14) 0.096(12) 0.202(16) 0.060(11) -0.031(12) -0.006(10)
O7 0.084(10) 0.130(11) 0.052(9) 0.009(9) -0.013(8) -0.066(9)
O8 0.075(10) 0.145(12) 0.053(9) 0.007(9) -0.002(8) -0.059(9)
O9 0.040(10) 0.100(10) 0.134(12) -0.047(10) 0.033(9) -0.009(8)
O10 0.116(13) 0.143(13) 0.143(14) 0.070(11) -0.036(12) -0.005(11)

loop_
_geom_bond_atom_site_label_1
_geom_bond_atom_site_label_2
_geom_bond_distance
_geom_bond_site_symmetry_2
_geom_bond_publ_flag
Ni1 F3 1.900(11) . ?
Ni1 F2 1.905(12) . ?
Ni1 O5 1.92(2) . ?
Ni1 O4 1.925(18) . ?
Ni1 O7 1.927(16) . ?
Ni1 O2 1.95(2) . ?
Cr2 F2 1.876(11) . ?
Cr2 F1 1.878(8) . ?
Cr2 O9 1.897(15) . ?
Cr2 O8 1.932(15) . ?
Cr2 O10 1.967(18) . ?
Cr2 O6 2.00(2) . ?
Cr3 F3 1.916(11) . ?
Cr3 F3 1.916(11) 4_565 ?
Cr3 O1 1.94(2) 4_565 ?
Cr3 O1 1.94(2) . ?
Cr3 O3 1.963(18) . ?
Cr3 O3 1.963(18) 4_565 ?
F1 Ni2 1.878(8) 12_655 ?
F1 Cr2 1.878(8) 12_655 ?
O1 C1 1.26(3) . ?
O2 C1 1.12(3) . ?
O3 C6 1.24(3) . ?
O4 C6 1.21(3) . ?
O5 C11 1.23(3) . ?
O6 C11 1.17(3) . ?
O7 C16 1.24(2) . ?
O8 C16 1.24(3) . ?
O9 C21 1.261(19) . ?
O10 C26 1.18(3) . ?
C1 C2 1.58(2) . ?
C1 C2A 1.59(2) . ?
C2 C3 1.492(18) . ?
C2 C5 1.492(18) . ?
C2 C4 1.494(18) . ?
C2A C3A 1.492(18) . ?
C2A C5A 1.492(18) . ?
C2A C4A 1.493(18) . ?
C6 C7A 1.59(2) . ?
C6 C7 1.588(19) . ?
C7 C10 1.49(2) . ?
C7 C9 1.49(2) . ?
C7 C8 1.50(2) . ?
C7A C8A 1.49(2) . ?
C7A C10A 1.49(2) . ?
C7A C9A 1.50(2) . ?
C11 C12 1.583(19) . ?
C11 C12A 1.59(2) . ?
C12 C15 1.509(19) . ?
C12 C13 1.509(19) . ?
C12 C14 1.509(19) . ?
C12A C13A 1.51(2) . ?
C12A C14A 1.51(2) . ?
C12A C15A 1.51(2) . ?
C16 C17 1.587(19) . ?
C16 C17A 1.59(2) . ?
C17 C20 1.54(2) . ?
C17 C18 1.54(2) . ?
C17 C19 1.54(2) . ?
C17A C19A 1.54(2) . ?
C17A C18A 1.54(2) . ?
C17A C20A 1.54(2) . ?
C21 O9 1.261(19) 12_655 ?
C21 C22 1.59(2) . ?
C22 C24 1.496(18) . ?
C22 C23 1.496(18) . ?
C22 C23 1.496(18) 12_655 ?
C26 O10 1.18(3) 12_655 ?
C26 C27 1.56(6) . ?
C27 C29 1.53(4) 12_655 ?
C27 C29 1.53(4) . ?
C27 C28 1.61(6) . ?
N1 C55 1.8(2) . ?
N1 C55 1.8(2) 9_665 ?
N1 C57 1.84(6) 9_665 ?
N1 C57 1.84(6) 12_655 ?
N1 C54 1.87(8) 12_655 ?
N1 C54 1.87(8) 9_665 ?
C54 C57 1.20(7) . ?
C54 C55 1.51(8) . ?
C54 N1 1.87(8) 9_665 ?
C55 C57 1.44(7) 12_655 ?
C55 C57 1.44(6) . ?
C55 C54 1.51(8) 12_655 ?
C55 C56 1.52(12) . ?
C55 N1 1.8(2) 9_665 ?
C56 C57 1.58(9) 12_655 ?
C56 C57 1.58(9) . ?
C57 N1 1.84(6) 9_665 ?
